data_4129418
loop_
_publ_author_name
'Shi, Jiarong'
'Qiu, Dachuan'
'Wang, Juan'
'Xu, Hai'
'Li, Yang'

_publ_section_title
;
 Domino aryne precursor: efficient construction of 2,4-disubstituted
 benzothiazoles.
;
_journal_issue 17
_journal_name_full 'Journal of the American Chemical Society'
_journal_page_first 5670
_journal_page_last 5673
_journal_paper_doi 10.1021/jacs.5b02566
_journal_volume 137
_journal_year 2015
_chemical_formula_sum 'C18 H17 N O S'
_chemical_formula_weight 295.39
_space_group_IT_number 14
_space_group_name_Hall '-P 2ybc'
_space_group_name_H-M_alt 'P 1 21/c 1'
_symmetry_cell_setting monoclinic
_symmetry_space_group_name_H-M 'P 1 21/c 1'
_atom_sites_solution_hydrogens geom
_atom_sites_solution_primary direct
_atom_sites_solution_secondary difmap
_audit_creation_method SHELXL-97
_cell_angle_alpha 90.00
_cell_angle_beta 98.350(2)
_cell_angle_gamma 90.00
_cell_formula_units_Z 8
_cell_length_a 11.8924(2)
_cell_length_b 7.36400(10)
_cell_length_c 35.0669(6)
_cell_measurement_reflns_used 5930
_cell_measurement_temperature 150.00(10)
_cell_measurement_theta_max 29.13
_cell_measurement_theta_min 3.36
_cell_volume 3038.45(9)
_computing_structure_refinement 'SHELXL-97 (Sheldrick, 1997)'
_computing_structure_solution 'SHELXS-97 (Sheldrick, 1990)'
_diffrn_ambient_temperature 150.00(10)
_diffrn_measured_fraction_theta_full 0.998
_diffrn_measured_fraction_theta_max 0.867
_diffrn_measurement_device_type 'SuperNova, Single source at offset, Eos'
_diffrn_measurement_method '\w scans'
_diffrn_radiation_monochromator graphite
_diffrn_radiation_source 'fine-focus sealed tube'
_diffrn_radiation_type MoK\a
_diffrn_radiation_wavelength 0.71073
_diffrn_reflns_av_R_equivalents 0.0165
_diffrn_reflns_av_sigmaI/netI 0.0305
_diffrn_reflns_limit_h_max 8
_diffrn_reflns_limit_h_min -16
_diffrn_reflns_limit_k_max 10
_diffrn_reflns_limit_k_min -9
_diffrn_reflns_limit_l_max 46
_diffrn_reflns_limit_l_min -44
_diffrn_reflns_number 14234
_diffrn_reflns_theta_full 25.50
_diffrn_reflns_theta_max 29.13
_diffrn_reflns_theta_min 3.36
_exptl_absorpt_coefficient_mu 0.211
_exptl_absorpt_correction_T_max 1.00000
_exptl_absorpt_correction_T_min 0.89525
_exptl_absorpt_correction_type multi-scan
_exptl_crystal_colour colorless
_exptl_crystal_density_diffrn 1.291
_exptl_crystal_density_method 'not measured'
_exptl_crystal_description block
_exptl_crystal_F_000 1248
_exptl_crystal_size_max 0.20
_exptl_crystal_size_mid 0.10
_exptl_crystal_size_min 0.10
_refine_diff_density_max 0.312
_refine_diff_density_min -0.266
_refine_diff_density_rms 0.045
_refine_ls_extinction_method none
_refine_ls_goodness_of_fit_ref 1.046
_refine_ls_hydrogen_treatment constr
_refine_ls_matrix_type full
_refine_ls_number_parameters 379
_refine_ls_number_reflns 7075
_refine_ls_number_restraints 0
_refine_ls_restrained_S_all 1.046
_refine_ls_R_factor_all 0.0487
_refine_ls_R_factor_gt 0.0381
_refine_ls_shift/su_max 0.002
_refine_ls_shift/su_mean 0.000
_refine_ls_structure_factor_coef Fsqd
_refine_ls_weighting_details 'calc w=1/[\s^2^(Fo^2^)+(0.0350P)^2^+1.3852P] where P=(Fo^2^+2Fc^2^)/3'
_refine_ls_weighting_scheme calc
_refine_ls_wR_factor_gt 0.0874
_refine_ls_wR_factor_ref 0.0930
_reflns_number_gt 5930
_reflns_number_total 7075
_reflns_threshold_expression >2sigma(I)
_cod_data_source_file ja5b02566_si_002.cif
_cod_data_source_block sjr-3-116
_cod_depositor_comments
;
The following automatic conversions were performed:

data item '_symmetry_cell_setting' value 'Monoclinic' was changed to
'monoclinic' in accordance with the
/home/saulius/struct/COD-crude-data/automatic-downloads/DataCite-retrospective/ACS/depositions/lib/dictionaries/cif_core.dic
dictionary named 'cif_core.dic' version 2.4.2 last updated on
2011-04-26.

Automatic conversion script
Id: cif_fix_values 6909 2019-04-08 15:41:33Z antanas 
;
_cod_original_cell_volume 3038.45(8)
_cod_original_sg_symbol_H-M P2(1)/c
_cod_database_code 4129418

loop_
_symmetry_equiv_pos_as_xyz
'x, y, z'
'-x, y+1/2, -z+1/2'
'-x, -y, -z'
'x, -y-1/2, z-1/2'

loop_
_atom_site_label
_atom_site_type_symbol
_atom_site_fract_x
_atom_site_fract_y
_atom_site_fract_z
_atom_site_U_iso_or_equiv
_atom_site_adp_type
_atom_site_occupancy
_atom_site_symmetry_multiplicity
_atom_site_calc_flag
_atom_site_refinement_flags
S1 S 0.31659(3) 0.27575(5) 0.132391(10) 0.02342(9) Uani 1 1 d .
N1 N 0.39415(10) 0.22534(16) 0.06759(3) 0.0198(3) Uani 1 1 d .
C8 C 0.27655(12) 0.21049(19) 0.05988(4) 0.0188(3) Uani 1 1 d .
C9 C 0.21885(13) 0.23375(19) 0.09183(4) 0.0209(3) Uani 1 1 d .
C15 C 0.32465(13) 0.2813(2) -0.03222(4) 0.0234(3) Uani 1 1 d .
O1 O 0.26219(12) -0.02321(16) -0.02424(4) 0.0410(3) Uani 1 1 d .
C13 C 0.21428(12) 0.17093(19) 0.02367(4) 0.0202(3) Uani 1 1 d .
C6 C 0.54586(13) 0.28335(19) 0.12158(4) 0.0209(3) Uani 1 1 d .
C11 C 0.04091(13) 0.1869(2) 0.05272(5) 0.0278(3) Uani 1 1 d .
H11A H -0.0380 0.1804 0.0497 0.033 Uiso 1 1 calc R
C12 C 0.09723(13) 0.1604(2) 0.02078(4) 0.0245(3) Uani 1 1 d .
H12A H 0.0548 0.1351 -0.0030 0.029 Uiso 1 1 calc R
C7 C 0.42620(13) 0.26037(19) 0.10401(4) 0.0201(3) Uani 1 1 d .
C14 C 0.26883(12) 0.1308(2) -0.01159(4) 0.0219(3) Uani 1 1 d .
C10 C 0.10086(13) 0.2223(2) 0.08860(5) 0.0256(3) Uani 1 1 d .
H10A H 0.0638 0.2381 0.1100 0.031 Uiso 1 1 calc R
C1 C 0.57414(14) 0.3594(2) 0.15825(4) 0.0268(3) Uani 1 1 d .
H1B H 0.5169 0.3958 0.1721 0.032 Uiso 1 1 calc R
C4 C 0.74527(14) 0.2479(2) 0.11773(5) 0.0299(4) Uani 1 1 d .
H4A H 0.8029 0.2094 0.1043 0.036 Uiso 1 1 calc R
C16 C 0.27683(14) 0.2702(2) -0.07517(4) 0.0281(3) Uani 1 1 d .
H16A H 0.1967 0.2944 -0.0786 0.042 Uiso 1 1 calc R
H16B H 0.2898 0.1508 -0.0846 0.042 Uiso 1 1 calc R
H16C H 0.3141 0.3583 -0.0892 0.042 Uiso 1 1 calc R
C17 C 0.30072(18) 0.4690(2) -0.01661(5) 0.0387(4) Uani 1 1 d .
H17A H 0.2203 0.4906 -0.0204 0.058 Uiso 1 1 calc R
H17B H 0.3376 0.5599 -0.0300 0.058 Uiso 1 1 calc R
H17C H 0.3293 0.4744 0.0104 0.058 Uiso 1 1 calc R
C5 C 0.63256(13) 0.2279(2) 0.10139(4) 0.0243(3) Uani 1 1 d .
H5A H 0.6148 0.1775 0.0769 0.029 Uiso 1 1 calc R
C2 C 0.68707(15) 0.3808(2) 0.17414(5) 0.0329(4) Uani 1 1 d .
H2A H 0.7053 0.4328 0.1984 0.039 Uiso 1 1 calc R
C18 C 0.45299(14) 0.2444(3) -0.02674(5) 0.0381(4) Uani 1 1 d .
H18A H 0.4830 0.2523 0.0001 0.057 Uiso 1 1 calc R
H18B H 0.4897 0.3327 -0.0409 0.057 Uiso 1 1 calc R
H18C H 0.4666 0.1250 -0.0361 0.057 Uiso 1 1 calc R
C3 C 0.77260(14) 0.3250(2) 0.15400(5) 0.0333(4) Uani 1 1 d .
H3A H 0.8483 0.3392 0.1647 0.040 Uiso 1 1 calc R
S1A S 0.45918(3) 0.80559(5) 0.120765(10) 0.02114(9) Uani 1 1 d .
N1A N 0.32879(10) 0.73321(16) 0.17225(3) 0.0185(2) Uani 1 1 d .
O1A O 0.07093(10) 0.47841(15) 0.17176(3) 0.0325(3) Uani 1 1 d .
C8A C 0.26106(12) 0.72711(19) 0.13643(4) 0.0186(3) Uani 1 1 d .
C13A C 0.14505(12) 0.68392(19) 0.13063(4) 0.0202(3) Uani 1 1 d .
C1A C 0.52624(11) 0.78894(19) 0.20041(4) 0.0179(3) Uani 1 1 d .
C6A C 0.51969(13) 0.6939(2) 0.23452(4) 0.0226(3) Uani 1 1 d .
H6AA H 0.4559 0.6239 0.2368 0.027 Uiso 1 1 calc R
C11A C 0.14695(14) 0.7086(2) 0.06166(4) 0.0276(3) Uani 1 1 d .
H11B H 0.1076 0.7005 0.0368 0.033 Uiso 1 1 calc R
C7A C 0.43262(12) 0.77385(19) 0.16822(4) 0.0181(3) Uani 1 1 d .
C2A C 0.60817(13) 0.7038(2) 0.26495(4) 0.0265(3) Uani 1 1 d .
H2AA H 0.6043 0.6380 0.2874 0.032 Uiso 1 1 calc R
C3A C 0.70218(13) 0.8112(2) 0.26210(4) 0.0262(3) Uani 1 1 d .
H3AA H 0.7609 0.8188 0.2827 0.031 Uiso 1 1 calc R
C15A C 0.03493(12) 0.7901(2) 0.18620(4) 0.0223(3) Uani 1 1 d .
C10A C 0.26048(13) 0.7541(2) 0.06686(4) 0.0241(3) Uani 1 1 d .
H10B H 0.2981 0.7786 0.0460 0.029 Uiso 1 1 calc R
C9A C 0.31708(12) 0.76228(19) 0.10456(4) 0.0201(3) Uani 1 1 d .
C5A C 0.62184(12) 0.8945(2) 0.19752(4) 0.0229(3) Uani 1 1 d .
H5AA H 0.6276 0.9565 0.1748 0.028 Uiso 1 1 calc R
C14A C 0.08448(12) 0.6372(2) 0.16434(4) 0.0212(3) Uani 1 1 d .
C4A C 0.70845(12) 0.9070(2) 0.22850(5) 0.0260(3) Uani 1 1 d .
H4AA H 0.7711 0.9804 0.2267 0.031 Uiso 1 1 calc R
C16A C 0.00401(15) 0.7180(3) 0.22411(5) 0.0340(4) Uani 1 1 d .
H16D H -0.0476 0.6178 0.2190 0.051 Uiso 1 1 calc R
H16E H -0.0314 0.8127 0.2369 0.051 Uiso 1 1 calc R
H16F H 0.0716 0.6781 0.2403 0.051 Uiso 1 1 calc R
C12A C 0.08976(13) 0.6742(2) 0.09297(4) 0.0261(3) Uani 1 1 d .
H12B H 0.0130 0.6442 0.0885 0.031 Uiso 1 1 calc R
C17A C 0.11622(15) 0.9510(2) 0.19374(6) 0.0380(4) Uani 1 1 d .
H17D H 0.1837 0.9134 0.2103 0.057 Uiso 1 1 calc R
H17E H 0.0799 1.0469 0.2059 0.057 Uiso 1 1 calc R
H17F H 0.1361 0.9938 0.1697 0.057 Uiso 1 1 calc R
C18A C -0.07337(14) 0.8527(3) 0.16000(5) 0.0355(4) Uani 1 1 d .
H18D H -0.1251 0.7525 0.1552 0.053 Uiso 1 1 calc R
H18E H -0.0537 0.8960 0.1360 0.053 Uiso 1 1 calc R
H18F H -0.1088 0.9488 0.1725 0.053 Uiso 1 1 calc R

loop_
_atom_site_aniso_label
_atom_site_aniso_U_11
_atom_site_aniso_U_22
_atom_site_aniso_U_33
_atom_site_aniso_U_23
_atom_site_aniso_U_13
_atom_site_aniso_U_12
S1 0.0291(2) 0.0256(2) 0.01573(17) -0.00162(14) 0.00381(14) 0.00291(16)
N1 0.0233(6) 0.0185(6) 0.0174(6) -0.0004(5) 0.0019(5) 0.0013(5)
C8 0.0220(7) 0.0164(7) 0.0180(7) 0.0002(5) 0.0034(5) 0.0007(6)
C9 0.0276(7) 0.0172(7) 0.0183(7) 0.0005(6) 0.0046(6) 0.0015(6)
C15 0.0256(7) 0.0269(8) 0.0179(7) -0.0026(6) 0.0043(6) -0.0056(6)
O1 0.0665(9) 0.0263(6) 0.0345(7) -0.0086(5) 0.0216(6) -0.0087(6)
C13 0.0244(7) 0.0171(7) 0.0188(7) 0.0012(6) 0.0028(6) -0.0014(6)
C6 0.0266(7) 0.0146(7) 0.0198(7) 0.0019(6) -0.0021(6) 0.0005(6)
C11 0.0216(7) 0.0288(8) 0.0335(8) -0.0004(7) 0.0060(6) -0.0025(6)
C12 0.0248(7) 0.0252(8) 0.0227(7) 0.0002(6) 0.0004(6) -0.0037(6)
C7 0.0275(7) 0.0155(7) 0.0173(7) 0.0006(5) 0.0032(6) 0.0024(6)
C14 0.0236(7) 0.0235(8) 0.0176(7) -0.0022(6) 0.0000(6) -0.0014(6)
C10 0.0282(8) 0.0236(8) 0.0269(8) -0.0004(6) 0.0102(6) 0.0005(6)
C1 0.0335(8) 0.0223(8) 0.0233(8) -0.0037(6) -0.0004(6) 0.0031(7)
C4 0.0262(8) 0.0280(8) 0.0350(9) 0.0023(7) 0.0030(7) 0.0016(7)
C16 0.0302(8) 0.0336(9) 0.0194(7) 0.0002(7) 0.0004(6) 0.0028(7)
C17 0.0661(13) 0.0244(9) 0.0286(9) -0.0017(7) 0.0174(9) -0.0112(9)
C5 0.0281(8) 0.0211(7) 0.0228(7) 0.0018(6) 0.0006(6) 0.0005(6)
C2 0.0397(9) 0.0257(8) 0.0291(8) -0.0053(7) -0.0093(7) -0.0006(7)
C18 0.0253(8) 0.0638(13) 0.0246(8) -0.0006(8) 0.0012(6) -0.0091(8)
C3 0.0290(8) 0.0274(8) 0.0395(9) 0.0031(7) -0.0086(7) -0.0028(7)
S1A 0.02216(18) 0.02443(19) 0.01785(17) 0.00187(14) 0.00641(13) 0.00074(15)
N1A 0.0181(6) 0.0197(6) 0.0177(6) 0.0001(5) 0.0023(5) 0.0007(5)
O1A 0.0348(6) 0.0239(6) 0.0399(7) 0.0011(5) 0.0089(5) -0.0014(5)
C8A 0.0219(7) 0.0163(7) 0.0174(6) -0.0004(5) 0.0021(5) 0.0028(6)
C13A 0.0203(7) 0.0188(7) 0.0211(7) -0.0018(6) 0.0013(6) 0.0038(6)
C1A 0.0178(6) 0.0177(7) 0.0186(6) -0.0018(5) 0.0040(5) 0.0012(5)
C6A 0.0231(7) 0.0230(7) 0.0215(7) -0.0004(6) 0.0030(6) -0.0043(6)
C11A 0.0327(8) 0.0293(8) 0.0181(7) -0.0030(6) -0.0054(6) 0.0090(7)
C7A 0.0207(7) 0.0165(7) 0.0177(6) -0.0001(5) 0.0048(5) 0.0019(6)
C2A 0.0311(8) 0.0270(8) 0.0203(7) 0.0014(6) 0.0002(6) -0.0012(7)
C3A 0.0216(7) 0.0296(8) 0.0256(8) -0.0056(7) -0.0024(6) 0.0032(6)
C15A 0.0198(7) 0.0251(8) 0.0222(7) -0.0002(6) 0.0037(6) 0.0021(6)
C10A 0.0309(8) 0.0237(8) 0.0175(7) -0.0002(6) 0.0030(6) 0.0079(6)
C9A 0.0239(7) 0.0169(7) 0.0193(7) -0.0002(6) 0.0029(6) 0.0047(6)
C5A 0.0217(7) 0.0240(8) 0.0241(7) 0.0015(6) 0.0068(6) -0.0001(6)
C14A 0.0148(6) 0.0240(8) 0.0233(7) 0.0002(6) -0.0024(5) -0.0001(6)
C4A 0.0169(7) 0.0295(8) 0.0315(8) -0.0027(7) 0.0033(6) -0.0032(6)
C16A 0.0367(9) 0.0399(10) 0.0270(8) 0.0060(7) 0.0098(7) 0.0073(8)
C12A 0.0223(7) 0.0282(8) 0.0258(8) -0.0046(7) -0.0028(6) 0.0047(6)
C17A 0.0385(10) 0.0327(9) 0.0466(11) -0.0178(8) 0.0191(8) -0.0072(8)
C18A 0.0322(9) 0.0432(10) 0.0309(9) 0.0022(8) 0.0034(7) 0.0169(8)

loop_
_atom_type_symbol
_atom_type_description
_atom_type_scat_dispersion_real
_atom_type_scat_dispersion_imag
_atom_type_scat_source
C C 0.0033 0.0016 'International Tables Vol C Tables 4.2.6.8 and 6.1.1.4'
H H 0.0000 0.0000 'International Tables Vol C Tables 4.2.6.8 and 6.1.1.4'
N N 0.0061 0.0033 'International Tables Vol C Tables 4.2.6.8 and 6.1.1.4'
O O 0.0106 0.0060 'International Tables Vol C Tables 4.2.6.8 and 6.1.1.4'
S S 0.1246 0.1234 'International Tables Vol C Tables 4.2.6.8 and 6.1.1.4'

loop_
_geom_angle_atom_site_label_1
_geom_angle_atom_site_label_2
_geom_angle_atom_site_label_3
_geom_angle
C9 S1 C7 89.30(7)
C7 N1 C8 110.41(12)
N1 C8 C13 125.17(13)
N1 C8 C9 115.40(12)
C13 C8 C9 119.42(13)
C10 C9 C8 121.99(14)
C10 C9 S1 128.77(12)
C8 C9 S1 109.24(11)
C14 C15 C17 111.74(13)
C14 C15 C16 107.57(12)
C17 C15 C16 109.78(14)
C14 C15 C18 107.75(13)
C17 C15 C18 110.41(14)
C16 C15 C18 109.52(13)
C12 C13 C8 118.09(13)
C12 C13 C14 118.53(13)
C8 C13 C14 123.32(13)
C5 C6 C1 119.17(14)
C5 C6 C7 119.60(13)
C1 C6 C7 121.23(14)
C10 C11 C12 120.86(14)
C13 C12 C11 121.81(14)
N1 C7 C6 123.94(13)
N1 C7 S1 115.63(11)
C6 C7 S1 120.42(11)
O1 C14 C13 118.01(14)
O1 C14 C15 120.90(14)
C13 C14 C15 120.99(13)
C11 C10 C9 117.82(14)
C2 C1 C6 120.32(16)
C5 C4 C3 120.38(16)
C4 C5 C6 120.06(15)
C3 C2 C1 120.18(15)
C2 C3 C4 119.87(15)
C9A S1A C7A 89.15(7)
C7A N1A C8A 110.15(12)
N1A C8A C13A 124.55(13)
N1A C8A C9A 115.64(12)
C13A C8A C9A 119.78(13)
C12A C13A C8A 118.01(14)
C12A C13A C14A 121.24(13)
C8A C13A C14A 120.62(12)
C5A C1A C6A 119.30(13)
C5A C1A C7A 121.42(13)
C6A C1A C7A 119.28(13)
C2A C6A C1A 120.10(14)
C10A C11A C12A 121.35(14)
N1A C7A C1A 124.07(13)
N1A C7A S1A 116.04(10)
C1A C7A S1A 119.86(10)
C3A C2A C6A 120.30(15)
C2A C3A C4A 119.75(14)
C16A C15A C14A 109.90(13)
C16A C15A C17A 110.22(14)
C14A C15A C17A 112.21(13)
C16A C15A C18A 109.72(13)
C14A C15A C18A 105.76(12)
C17A C15A C18A 108.91(14)
C11A C10A C9A 117.69(14)
C10A C9A C8A 121.76(14)
C10A C9A S1A 129.21(12)
C8A C9A S1A 109.00(10)
C4A C5A C1A 120.08(14)
O1A C14A C13A 118.70(14)
O1A C14A C15A 121.98(14)
C13A C14A C15A 119.17(13)
C3A C4A C5A 120.44(14)
C13A C12A C11A 121.40(14)

loop_
_geom_bond_atom_site_label_1
_geom_bond_atom_site_label_2
_geom_bond_distance
S1 C9 1.7291(15)
S1 C7 1.7548(15)
N1 C7 1.3043(18)
N1 C8 1.3897(18)
C8 C13 1.4043(19)
C8 C9 1.407(2)
C9 C10 1.394(2)
C15 C14 1.527(2)
C15 C17 1.529(2)
C15 C16 1.5327(19)
C15 C18 1.535(2)
O1 C14 1.2159(19)
C13 C12 1.383(2)
C13 C14 1.507(2)
C6 C5 1.394(2)
C6 C1 1.398(2)
C6 C7 1.476(2)
C11 C10 1.378(2)
C11 C12 1.399(2)
C1 C2 1.386(2)
C4 C5 1.387(2)
C4 C3 1.388(2)
C2 C3 1.382(3)
S1A C9A 1.7324(15)
S1A C7A 1.7540(14)
N1A C7A 1.2980(18)
N1A C8A 1.3910(17)
O1A C14A 1.2139(19)
C8A C13A 1.402(2)
C8A C9A 1.406(2)
C13A C12A 1.389(2)
C13A C14A 1.511(2)
C1A C5A 1.393(2)
C1A C6A 1.398(2)
C1A C7A 1.4701(19)
C6A C2A 1.388(2)
C11A C10A 1.377(2)
C11A C12A 1.396(2)
C2A C3A 1.385(2)
C3A C4A 1.385(2)
C15A C16A 1.525(2)
C15A C14A 1.527(2)
C15A C17A 1.528(2)
C15A C18A 1.540(2)
C10A C9A 1.395(2)
C5A C4A 1.387(2)
